data_7229200
loop_
_publ_author_name
'Usoltsev, Andrey N.'
'Adonin, Sergey A.'
'Novikov, Alexander S.'
'Samsonenko, Denis G.'
'Sokolov, Maksim Nailyevich'
'Fedin, Vladimir P.'

_publ_section_title
;
 One-dimensional polymeric polybromotellurates (IV): structural and
 theoretical insights into halogen&#x00B7;&#x00B7;&#x00B7;halogen contacts
;
_journal_name_full CrystEngComm
_journal_paper_doi 10.1039/C7CE01487B
_journal_year 2017
_chemical_formula_sum 'C10 H12 Br8 N2 Te'
_chemical_formula_weight 927.10
_space_group_crystal_system monoclinic
_space_group_IT_number 15
_space_group_name_Hall '-C 2yc'
_space_group_name_H-M_alt 'C 1 2/c 1'
_symmetry_space_group_name_Hall '-C 2yc'
_symmetry_space_group_name_H-M 'C 1 2/c 1'
_atom_sites_solution_hydrogens geom
_atom_sites_solution_primary direct
_atom_sites_solution_secondary difmap
_audit_creation_method SHELXL-2014/7
_audit_update_record
;
2017-07-12 deposited with the CCDC.
2017-09-18 downloaded from the CCDC.
;
_cell_angle_alpha 90
_cell_angle_beta 107.821(4)
_cell_angle_gamma 90
_cell_formula_units_Z 4
_cell_length_a 17.3078(6)
_cell_length_b 9.5123(3)
_cell_length_c 13.6988(5)
_cell_measurement_reflns_used 2817
_cell_measurement_temperature 130(2)
_cell_measurement_theta_max 28.84
_cell_measurement_theta_min 3.67
_cell_volume 2147.11(14)
_computing_cell_refinement 'CrysAlisPro 1.171.38.41 (Rigaku OD, 2015)'
_computing_data_collection 'CrysAlisPro 1.171.38.41 (Rigaku OD, 2015)'
_computing_data_reduction 'CrysAlisPro 1.171.38.41 (Rigaku OD, 2015)'
_computing_molecular_graphics 'ShelXle (H\"ubschle, 2011)'
_computing_publication_material 'CIFTAB-2014 (Sheldrick, 2015)'
_computing_structure_refinement 'SHELXL-2014 (Sheldrick, 2015)'
_computing_structure_solution 'SHELXT-2014 (Sheldrick, 2015)'
_diffrn_ambient_temperature 130(2)
_diffrn_detector 'CCD plate'
_diffrn_detector_area_resol_mean 10.6168
_diffrn_detector_type AtlasS2
_diffrn_measured_fraction_theta_full 0.996
_diffrn_measured_fraction_theta_max 0.831
_diffrn_measurement_device 'four-circle diffractometer'
_diffrn_measurement_device_type 'New Xcalibur, AtlasS2'
_diffrn_measurement_method '\w scans'
_diffrn_radiation_monochromator graphite
_diffrn_radiation_probe x-ray
_diffrn_radiation_source 'fine-focus sealed tube'
_diffrn_radiation_type MoK\a
_diffrn_radiation_wavelength 0.71073
_diffrn_reflns_av_R_equivalents 0.0172
_diffrn_reflns_av_unetI/netI 0.0251
_diffrn_reflns_Laue_measured_fraction_full 0.996
_diffrn_reflns_Laue_measured_fraction_max 0.831
_diffrn_reflns_limit_h_max 22
_diffrn_reflns_limit_h_min -15
_diffrn_reflns_limit_k_max 11
_diffrn_reflns_limit_k_min -6
_diffrn_reflns_limit_l_max 18
_diffrn_reflns_limit_l_min -17
_diffrn_reflns_number 4793
_diffrn_reflns_point_group_measured_fraction_full 0.996
_diffrn_reflns_point_group_measured_fraction_max 0.831
_diffrn_reflns_theta_full 25.500
_diffrn_reflns_theta_max 28.951
_diffrn_reflns_theta_min 3.339
_diffrn_source 'sealed X-ray tube'
_exptl_absorpt_coefficient_mu 16.268
_exptl_absorpt_correction_T_max 1.00000
_exptl_absorpt_correction_T_min 0.51724
_exptl_absorpt_correction_type multi-scan
_exptl_absorpt_process_details
;
CrysAlisPro 1.171.38.41 (Rigaku Oxford Diffraction, 2015)
Empirical absorption correction using spherical harmonics,
implemented in SCALE3 ABSPACK scaling algorithm.
;
_exptl_crystal_colour orange
_exptl_crystal_density_diffrn 2.868
_exptl_crystal_description block
_exptl_crystal_F_000 1672
_exptl_crystal_size_max 0.20
_exptl_crystal_size_mid 0.19
_exptl_crystal_size_min 0.14
_refine_diff_density_max 0.594
_refine_diff_density_min -0.834
_refine_diff_density_rms 0.139
_refine_ls_extinction_method none
_refine_ls_goodness_of_fit_ref 1.060
_refine_ls_hydrogen_treatment constr
_refine_ls_matrix_type full
_refine_ls_number_parameters 96
_refine_ls_number_reflns 2365
_refine_ls_number_restraints 0
_refine_ls_restrained_S_all 1.060
_refine_ls_R_factor_all 0.0254
_refine_ls_R_factor_gt 0.0211
_refine_ls_shift/su_max 0.002
_refine_ls_shift/su_mean 0.000
_refine_ls_structure_factor_coef Fsqd
_refine_ls_weighting_details 'w=1/[\s^2^(Fo^2^)+(0.0209P)^2^] where P=(Fo^2^+2Fc^2^)/3'
_refine_ls_weighting_scheme calc
_refine_ls_wR_factor_gt 0.0443
_refine_ls_wR_factor_ref 0.0457
_reflns_Friedel_coverage 0.000
_reflns_number_gt 2133
_reflns_number_total 2365
_reflns_threshold_expression >2\s(I)
_cod_data_source_file c7ce01487b2.cif
_cod_data_source_block AU171dark
_cod_database_code 7229200
_shelx_shelxl_version_number 2014/7
_shelx_space_group_comment
;
The symmetry employed for this shelxl refinement is uniquely defined
by the following loop, which should always be used as a source of
symmetry information in preference to the above space-group names.
They are only intended as comments.
;
_shelx_estimated_absorpt_t_min 0.139
_shelx_estimated_absorpt_t_max 0.209

loop_
_space_group_symop_operation_xyz
'x, y, z'
'-x, y, -z+1/2'
'x+1/2, y+1/2, z'
'-x+1/2, y+1/2, -z+1/2'
'-x, -y, -z'
'x, -y, z-1/2'
'-x+1/2, -y+1/2, -z'
'x+1/2, -y+1/2, z-1/2'

loop_
_atom_site_label
_atom_site_type_symbol
_atom_site_fract_x
_atom_site_fract_y
_atom_site_fract_z
_atom_site_U_iso_or_equiv
_atom_site_adp_type
_atom_site_occupancy
_atom_site_site_symmetry_order
_atom_site_calc_flag
_atom_site_refinement_flags_posn
_atom_site_refinement_flags_adp
_atom_site_refinement_flags_occupancy
Te1 Te 0.5000 0.19180(3) 0.2500 0.01093(7) Uani 1 2 d S T P
Br1 Br 0.40715(2) -0.00077(4) 0.13781(2) 0.01948(8) Uani 1 1 d . . .
Br2 Br 0.40466(2) 0.20263(3) 0.37272(2) 0.01821(8) Uani 1 1 d . . .
Br3 Br 0.59436(2) 0.40780(4) 0.37031(2) 0.01917(8) Uani 1 1 d . . .
Br4 Br 0.70874(2) 0.65755(3) 0.45760(2) 0.01943(8) Uani 1 1 d . . .
N1 N 0.59719(18) 0.5774(4) 0.1440(2) 0.0338(7) Uani 1 1 d . . .
H1 H 0.5729 0.4991 0.1523 0.041 Uiso 1 1 calc R U .
C1 C 0.6772(2) 0.5746(4) 0.1565(2) 0.0347(9) Uani 1 1 d . . .
H1A H 0.7068 0.4894 0.1736 0.042 Uiso 1 1 calc R U .
C2 C 0.7153(2) 0.6958(5) 0.1444(3) 0.0316(9) Uani 1 1 d . . .
H2 H 0.7719 0.6957 0.1536 0.038 Uiso 1 1 calc R U .
C3 C 0.6716(2) 0.8176(4) 0.1188(2) 0.0273(8) Uani 1 1 d . . .
H3 H 0.6978 0.9022 0.1095 0.033 Uiso 1 1 calc R U .
C4 C 0.58973(19) 0.8169(4) 0.1065(2) 0.0246(8) Uani 1 1 d . . .
H4 H 0.5589 0.9009 0.0891 0.030 Uiso 1 1 calc R U .
C5 C 0.5532(2) 0.6948(4) 0.1195(3) 0.0303(9) Uani 1 1 d . . .
H5 H 0.4967 0.6930 0.1111 0.036 Uiso 1 1 calc R U .

loop_
_atom_site_aniso_label
_atom_site_aniso_U_11
_atom_site_aniso_U_22
_atom_site_aniso_U_33
_atom_site_aniso_U_23
_atom_site_aniso_U_13
_atom_site_aniso_U_12
Te1 0.01107(12) 0.00883(14) 0.01266(13) 0.000 0.00331(10) 0.000
Br1 0.01624(15) 0.01655(18) 0.02394(16) -0.00694(13) 0.00362(12) -0.00369(12)
Br2 0.01947(15) 0.01783(18) 0.02086(16) 0.00045(12) 0.01141(13) 0.00028(12)
Br3 0.02107(15) 0.01661(18) 0.01783(15) -0.00334(12) 0.00298(12) -0.00624(13)
Br4 0.01791(14) 0.01622(18) 0.02446(16) -0.00458(13) 0.00692(12) -0.00115(13)
N1 0.0507(19) 0.0237(19) 0.0277(15) 0.0038(13) 0.0131(14) -0.0126(15)
C1 0.047(2) 0.026(2) 0.0240(17) 0.0053(15) 0.0004(16) 0.0151(19)
C2 0.0209(16) 0.045(3) 0.0248(17) -0.0023(17) 0.0008(14) 0.0041(17)
C3 0.0296(17) 0.026(2) 0.0260(17) -0.0031(15) 0.0074(15) -0.0085(16)
C4 0.0248(16) 0.0196(19) 0.0297(18) -0.0006(14) 0.0086(14) 0.0039(14)
C5 0.0288(17) 0.035(2) 0.0315(19) -0.0012(16) 0.0154(16) -0.0029(17)

loop_
_atom_type_symbol
_atom_type_description
_atom_type_scat_dispersion_real
_atom_type_scat_dispersion_imag
_atom_type_scat_source
C C 0.0033 0.0016 'International Tables Vol C Tables 4.2.6.8 and 6.1.1.4'
H H 0.0000 0.0000 'International Tables Vol C Tables 4.2.6.8 and 6.1.1.4'
N N 0.0061 0.0033 'International Tables Vol C Tables 4.2.6.8 and 6.1.1.4'
Br Br -0.2901 2.4595 'International Tables Vol C Tables 4.2.6.8 and 6.1.1.4'
Te Te -0.5308 1.6751 'International Tables Vol C Tables 4.2.6.8 and 6.1.1.4'

loop_
_geom_angle_atom_site_label_1
_geom_angle_atom_site_label_2
_geom_angle_atom_site_label_3
_geom_angle
_geom_angle_site_symmetry_1
_geom_angle_site_symmetry_3
_geom_angle_publ_flag
Br1 Te1 Br1 90.650(16) . 2_655 yes
Br1 Te1 Br2 90.569(10) 2_655 2_655 yes
Br1 Te1 Br2 90.571(10) . . yes
Br1 Te1 Br2 92.510(10) . 2_655 yes
Br1 Te1 Br2 92.512(10) 2_655 . ?
Br1 Te1 Br3 91.442(10) . 2_655 yes
Br1 Te1 Br3 91.443(10) 2_655 . ?
Br1 Te1 Br3 177.455(11) . . yes
Br1 Te1 Br3 177.455(11) 2_655 2_655 ?
Br2 Te1 Br2 175.618(18) . 2_655 yes
Br2 Te1 Br3 87.891(10) . . yes
Br2 Te1 Br3 87.892(10) 2_655 2_655 ?
Br2 Te1 Br3 88.917(10) . 2_655 yes
Br2 Te1 Br3 88.918(10) 2_655 . ?
Br3 Te1 Br3 86.503(15) . 2_655 yes
C1 N1 H1 118.8 . . ?
C5 N1 H1 118.8 . . ?
C5 N1 C1 122.3(3) . . ?
N1 C1 H1A 120.4 . . ?
N1 C1 C2 119.1(4) . . ?
C2 C1 H1A 120.4 . . ?
C1 C2 H2 120.1 . . ?
C1 C2 C3 119.8(3) . . ?
C3 C2 H2 120.1 . . ?
C2 C3 H3 120.2 . . ?
C2 C3 C4 119.6(4) . . ?
C4 C3 H3 120.2 . . ?
C3 C4 H4 120.3 . . ?
C5 C4 C3 119.4(4) . . ?
C5 C4 H4 120.3 . . ?
N1 C5 C4 119.7(3) . . ?
N1 C5 H5 120.2 . . ?
C4 C5 H5 120.2 . . ?

loop_
_geom_bond_atom_site_label_1
_geom_bond_atom_site_label_2
_geom_bond_distance
_geom_bond_site_symmetry_2
_geom_bond_publ_flag
Te1 Br1 2.6054(4) . yes
Te1 Br1 2.6054(4) 2_655 ?
Te1 Br2 2.6939(3) . yes
Te1 Br2 2.6940(3) 2_655 ?
Te1 Br3 2.8209(4) . yes
Te1 Br3 2.8209(4) 2_655 ?
Br4 Br4 2.3383(6) 7_666 yes
N1 H1 0.8800 . ?
N1 C1 1.342(5) . ?
N1 C5 1.335(5) . ?
C1 H1A 0.9500 . ?
C1 C2 1.363(5) . ?
C2 H2 0.9500 . ?
C2 C3 1.369(5) . ?
C3 H3 0.9500 . ?
C3 C4 1.375(5) . ?
C4 H4 0.9500 . ?
C4 C5 1.360(5) . ?
C5 H5 0.9500 . ?
